data_1574083
loop_
_publ_author_name
'Tong, Ka-Ming'
'Toigo, Jessica'
'Wolf, Michael O.'

_publ_section_title
;
 Deep-blue phosphorescence from platinum(ii) bis(acetylide) complexes with
 sulfur-bridged dipyridyl ligands.
;
_journal_issue 14
_journal_name_full 'Chemical science'
_journal_page_first 5948
_journal_page_last 5956
_journal_paper_doi 10.1039/d4sc08205b
_journal_volume 16
_journal_year 2025
_chemical_formula_moiety 'C28 H22 N2 O Pt S'
_chemical_formula_sum 'C28 H22 N2 O Pt S'
_chemical_formula_weight 629.62
_space_group_crystal_system triclinic
_space_group_IT_number 2
_space_group_name_Hall '-P 1'
_space_group_name_H-M_alt 'P -1'
_atom_sites_solution_hydrogens geom
_audit_creation_date 2024-10-23
_audit_creation_method
;
Olex2 1.5
(compiled 2021.12.09 svn.r5202d8cf for OlexSys, GUI svn.r6439)
;
_audit_update_record
;
2024-10-24 deposited with the CCDC.	2025-02-26 downloaded from the CCDC.
;
_cell_angle_alpha 89.275(2)
_cell_angle_beta 82.262(2)
_cell_angle_gamma 71.515(2)
_cell_formula_units_Z 4
_cell_length_a 9.2869(7)
_cell_length_b 12.7332(9)
_cell_length_c 21.2615(15)
_cell_measurement_reflns_used 9899
_cell_measurement_temperature 100
_cell_measurement_theta_max 30.64
_cell_measurement_theta_min 2.40
_cell_volume 2361.6(3)
_computing_cell_refinement 'SAINT V8.40B (?, 2016)'
_computing_data_reduction 'SAINT V8.40B (?, 2016)'
_computing_molecular_graphics 'Olex2 1.5 (Dolomanov et al., 2009)'
_computing_publication_material 'Olex2 1.5 (Dolomanov et al., 2009)'
_computing_structure_refinement 'XL  (Sheldrick, 2008)'
_computing_structure_solution 'SHELXT 2018/2 (Sheldrick, 2018)'
_diffrn_ambient_temperature 100
_diffrn_measured_fraction_theta_full 1.000
_diffrn_measured_fraction_theta_max 0.993
_diffrn_measurement_device_type 'Bruker APEX-II CCD'
_diffrn_measurement_method '\f and \w scans'
_diffrn_radiation_type MoK\a
_diffrn_radiation_wavelength 0.71073
_diffrn_reflns_av_R_equivalents 0.0350
_diffrn_reflns_av_unetI/netI 0.0278
_diffrn_reflns_Laue_measured_fraction_full 1.000
_diffrn_reflns_Laue_measured_fraction_max 0.993
_diffrn_reflns_limit_h_max 13
_diffrn_reflns_limit_h_min -13
_diffrn_reflns_limit_k_max 18
_diffrn_reflns_limit_k_min -18
_diffrn_reflns_limit_l_max 30
_diffrn_reflns_limit_l_min -30
_diffrn_reflns_number 72022
_diffrn_reflns_point_group_measured_fraction_full 1.000
_diffrn_reflns_point_group_measured_fraction_max 0.993
_diffrn_reflns_theta_full 25.242
_diffrn_reflns_theta_max 30.667
_diffrn_reflns_theta_min 0.967
_exptl_absorpt_coefficient_mu 6.053
_exptl_absorpt_correction_T_max 0.7461
_exptl_absorpt_correction_T_min 0.5567
_exptl_absorpt_correction_type multi-scan
_exptl_absorpt_process_details
;
SADABS-2016/2 (Bruker,2016/2) was used for absorption correction.
wR2(int) was 0.1025 before and 0.0502 after correction.
The Ratio of minimum to maximum transmission is 0.7461.
The \l/2 correction factor is Not present.
;
_exptl_crystal_density_diffrn 1.771
_exptl_crystal_description needle
_exptl_crystal_F_000 1224
_exptl_crystal_size_max 0.36
_exptl_crystal_size_mid 0.35
_exptl_crystal_size_min 0.03
_refine_diff_density_max 2.423
_refine_diff_density_min -0.962
_refine_diff_density_rms 0.113
_refine_ls_extinction_method none
_refine_ls_goodness_of_fit_ref 1.036
_refine_ls_hydrogen_treatment constr
_refine_ls_matrix_type full
_refine_ls_number_parameters 599
_refine_ls_number_reflns 14535
_refine_ls_number_restraints 0
_refine_ls_restrained_S_all 1.036
_refine_ls_R_factor_all 0.0269
_refine_ls_R_factor_gt 0.0210
_refine_ls_shift/su_max 0.005
_refine_ls_shift/su_mean 0.000
_refine_ls_structure_factor_coef Fsqd
_refine_ls_weighting_details 'w=1/[\s^2^(Fo^2^)+(0.0152P)^2^+3.0952P] where P=(Fo^2^+2Fc^2^)/3'
_refine_ls_weighting_scheme calc
_refine_ls_wR_factor_gt 0.0454
_refine_ls_wR_factor_ref 0.0473
_reflns_Friedel_coverage 0.000
_reflns_number_gt 12825
_reflns_number_total 14535
_reflns_threshold_expression 'I > 2\s(I)'
_cod_data_source_file d4sc08205b2.cif
_cod_data_source_block mo_mw550_0m
_cod_depositor_comments 'Adding full bibliography for 1574079--1574083.cif.'
_cod_database_code 1574083
_shelx_shelxl_version_number 2018/3
_shelx_space_group_comment
;
The symmetry employed for this shelxl refinement is uniquely defined
by the following loop, which should always be used as a source of
symmetry information in preference to the above space-group names.
They are only intended as comments.
;
_shelx_estimated_absorpt_t_max 0.839
_shelx_estimated_absorpt_t_min 0.219
_olex2_refinement_description
;
1. Fixed Uiso
 At 1.2 times of:
  All C(H) groups
 At 1.5 times of:
  All C(H,H,H) groups
2.a Aromatic/amide H refined with riding coordinates:
 C48(H48), C30(H30), C8(H8), C47(H47), C2(H2), C18(H18), C32(H32), C4(H4),
 C39(H39), C5(H5), C46(H46), C38(H38), C19(H19), C44(H44), C10(H10), C33(H33),
 C36(H36), C16(H16), C20(H20), C45(H45), C17(H17), C52(H52), C28(H28), C25(H25),
  C26(H26), C11(H11), C24(H24), C27(H27), C55(H55), C54(H54), C56(H56), C53(H53)
2.b Idealised Me refined as rotating group:
 C34(H34A,H34B,H34C), C12(H12A,H12B,H12C), C40(H40A,H40B,H40C), C6(H6A,H6B,H6C)
;
_olex2_submission_special_instructions 'No special instructions were received'

loop_
_space_group_symop_operation_xyz
'x, y, z'
'-x, -y, -z'

loop_
_atom_site_label
_atom_site_type_symbol
_atom_site_fract_x
_atom_site_fract_y
_atom_site_fract_z
_atom_site_U_iso_or_equiv
_atom_site_adp_type
_atom_site_occupancy
_atom_site_site_symmetry_order
_atom_site_calc_flag
_atom_site_refinement_flags_posn
_atom_site_refinement_flags_adp
_atom_site_refinement_flags_occupancy
_atom_site_disorder_assembly
_atom_site_disorder_group
Pt1 Pt 0.79944(2) 0.54589(2) 0.59526(2) 0.01157(2) Uani 1 1 d . . . . .
Pt2 Pt 0.59522(2) 1.00116(2) 0.09896(2) 0.01100(2) Uani 1 1 d . . . . .
S2 S 0.85706(7) 1.09224(5) 0.14158(3) 0.01457(10) Uani 1 1 d . . . . .
S1 S 0.43232(6) 0.64565(5) 0.61087(3) 0.01555(11) Uani 1 1 d . . . . .
O2 O 0.9589(2) 1.15641(15) 0.15527(8) 0.0206(4) Uani 1 1 d . . . . .
O1 O 0.2679(2) 0.70946(17) 0.61119(9) 0.0241(4) Uani 1 1 d . . . . .
N1 N 0.6756(2) 0.70547(16) 0.63120(9) 0.0131(4) Uani 1 1 d . . . . .
N4 N 0.5493(2) 1.14511(16) 0.15388(9) 0.0135(4) Uani 1 1 d . . . . .
N3 N 0.7461(2) 1.05735(15) 0.03637(9) 0.0118(3) Uani 1 1 d . . . . .
N2 N 0.6731(2) 0.57838(15) 0.51925(9) 0.0120(3) Uani 1 1 d . . . . .
C48 C 0.5246(3) 0.6632(2) -0.03046(11) 0.0162(4) Uani 1 1 d . . . . .
H48 H 0.426736 0.712351 -0.013697 0.019 Uiso 1 1 calc R U . . .
C31 C 0.9192(2) 1.16177(18) -0.04550(11) 0.0135(4) Uani 1 1 d . . . . .
C29 C 0.8409(2) 1.10550(18) 0.05768(10) 0.0121(4) Uani 1 1 d . . . . .
C30 C 0.9289(3) 1.15741(18) 0.01991(11) 0.0138(4) Uani 1 1 d . . . . .
H30 H 0.994484 1.189414 0.037680 0.017 Uiso 1 1 calc R U . . .
C21 C 0.9146(3) 0.39795(19) 0.55951(11) 0.0144(4) Uani 1 1 d . . . . .
C42 C 0.6456(3) 0.78861(19) 0.01291(11) 0.0150(4) Uani 1 1 d . . . . .
C8 C 0.4304(3) 0.66402(19) 0.48129(11) 0.0142(4) Uani 1 1 d . . . . .
H8 H 0.322820 0.698412 0.491010 0.017 Uiso 1 1 calc R U . . .
C43 C 0.6569(3) 0.68961(19) -0.02263(11) 0.0154(4) Uani 1 1 d . . . . .
C47 C 0.5350(3) 0.5664(2) -0.06233(12) 0.0202(5) Uani 1 1 d . . . . .
H47 H 0.444319 0.550153 -0.067831 0.024 Uiso 1 1 calc R U . . .
C7 C 0.5207(2) 0.62965(18) 0.52881(10) 0.0127(4) Uani 1 1 d . . . . .
C13 C 0.9232(2) 0.51704(18) 0.66539(11) 0.0134(4) Uani 1 1 d . . . . .
C1 C 0.5228(3) 0.74409(19) 0.63272(10) 0.0145(4) Uani 1 1 d . . . . .
C2 C 0.4318(3) 0.8497(2) 0.65265(12) 0.0198(5) Uani 1 1 d . . . . .
H2 H 0.323983 0.871994 0.652770 0.024 Uiso 1 1 calc R U . . .
C22 C 0.9879(3) 0.3083(2) 0.53616(11) 0.0163(4) Uani 1 1 d . . . . .
C14 C 0.9996(3) 0.5007(2) 0.70808(11) 0.0156(4) Uani 1 1 d . . . . .
C34 C 1.0092(3) 1.2173(2) -0.09013(12) 0.0180(5) Uani 1 1 d . . . . .
H34A H 1.034438 1.273279 -0.066608 0.027 Uiso 1 1 calc R U . . .
H34B H 0.948101 1.252881 -0.123257 0.027 Uiso 1 1 calc R U . . .
H34C H 1.104007 1.161915 -0.109725 0.027 Uiso 1 1 calc R U . . .
C23 C 1.0811(3) 0.1986(2) 0.51358(11) 0.0173(4) Uani 1 1 d . . . . .
C37 C 0.4926(3) 1.35077(19) 0.21526(11) 0.0176(5) Uani 1 1 d . . . . .
C35 C 0.6628(3) 1.18190(19) 0.16639(10) 0.0138(4) Uani 1 1 d . . . . .
C18 C 1.2636(3) 0.4204(3) 0.86119(13) 0.0253(6) Uani 1 1 d . . . . .
H18 H 1.320647 0.402234 0.895906 0.030 Uiso 1 1 calc R U . . .
C32 C 0.8238(3) 1.10949(19) -0.06780(11) 0.0146(4) Uani 1 1 d . . . . .
H32 H 0.816136 1.109113 -0.111894 0.017 Uiso 1 1 calc R U . . .
C4 C 0.6601(3) 0.8834(2) 0.67192(12) 0.0224(5) Uani 1 1 d . . . . .
H4 H 0.711666 0.930579 0.685848 0.027 Uiso 1 1 calc R U . . .
C12 C 0.4113(3) 0.6849(2) 0.36433(12) 0.0200(5) Uani 1 1 d . . . . .
H12A H 0.480718 0.671739 0.324151 0.030 Uiso 1 1 calc R U . . .
H12B H 0.354954 0.764195 0.370286 0.030 Uiso 1 1 calc R U . . .
H12C H 0.338582 0.643636 0.363360 0.030 Uiso 1 1 calc R U . . .
C39 C 0.4037(3) 1.21105(19) 0.17319(11) 0.0166(4) Uani 1 1 d . . . . .
H39 H 0.320574 1.186726 0.165703 0.020 Uiso 1 1 calc R U . . .
C5 C 0.7433(3) 0.7763(2) 0.65120(12) 0.0185(5) Uani 1 1 d . . . . .
H5 H 0.851200 0.751606 0.650976 0.022 Uiso 1 1 calc R U . . .
C46 C 0.6772(3) 0.4930(2) -0.08629(12) 0.0226(5) Uani 1 1 d . . . . .
H46 H 0.684153 0.425694 -0.107219 0.027 Uiso 1 1 calc R U . . .
C38 C 0.3731(3) 1.31302(19) 0.20356(11) 0.0180(5) Uani 1 1 d . . . . .
H38 H 0.269979 1.357460 0.216483 0.022 Uiso 1 1 calc R U . . .
C19 C 1.2684(3) 0.3381(2) 0.81795(14) 0.0249(5) Uani 1 1 d . . . . .
H19 H 1.329696 0.263753 0.822766 0.030 Uiso 1 1 calc R U . . .
C44 C 0.7995(3) 0.6157(2) -0.04809(13) 0.0215(5) Uani 1 1 d . . . . .
H44 H 0.890466 0.632428 -0.043839 0.026 Uiso 1 1 calc R U . . .
C49 C 0.4473(3) 0.95354(19) 0.15680(11) 0.0147(4) Uani 1 1 d . . . . .
C10 C 0.6596(3) 0.59136(19) 0.40781(11) 0.0142(4) Uani 1 1 d . . . . .
H10 H 0.711391 0.576410 0.365623 0.017 Uiso 1 1 calc R U . . .
C33 C 0.7405(2) 1.05827(18) -0.02683(11) 0.0137(4) Uani 1 1 d . . . . .
H33 H 0.677411 1.022702 -0.043537 0.016 Uiso 1 1 calc R U . . .
C9 C 0.5022(3) 0.64672(18) 0.41803(11) 0.0140(4) Uani 1 1 d . . . . .
C36 C 0.6416(3) 1.28074(19) 0.19739(11) 0.0165(4) Uani 1 1 d . . . . .
H36 H 0.726955 1.300935 0.206463 0.020 Uiso 1 1 calc R U . . .
C41 C 0.6313(3) 0.86859(19) 0.04535(11) 0.0147(4) Uani 1 1 d . . . . .
C15 C 1.0911(3) 0.4747(2) 0.75951(11) 0.0157(4) Uani 1 1 d . . . . .
C16 C 1.0893(3) 0.5566(2) 0.80339(11) 0.0181(5) Uani 1 1 d . . . . .
H16 H 1.029095 0.631348 0.798877 0.022 Uiso 1 1 calc R U . . .
C20 C 1.1831(3) 0.3649(2) 0.76734(12) 0.0207(5) Uani 1 1 d . . . . .
H20 H 1.187140 0.308340 0.737796 0.025 Uiso 1 1 calc R U . . .
C45 C 0.8090(3) 0.5182(2) -0.07953(13) 0.0252(6) Uani 1 1 d . . . . .
H45 H 0.906386 0.468628 -0.096483 0.030 Uiso 1 1 calc R U . . .
C3 C 0.5022(3) 0.9233(2) 0.67272(12) 0.0233(5) Uani 1 1 d . . . . .
C17 C 1.1755(3) 0.5288(2) 0.85365(12) 0.0226(5) Uani 1 1 d . . . . .
H17 H 1.173650 0.584962 0.883011 0.027 Uiso 1 1 calc R U . . .
C52 C 0.2562(3) 0.7736(2) 0.22689(13) 0.0235(5) Uani 1 1 d . . . . .
H52 H 0.339965 0.723898 0.200388 0.028 Uiso 1 1 calc R U . . .
C28 C 1.0407(3) 0.1407(2) 0.46694(13) 0.0230(5) Uani 1 1 d . . . . .
H28 H 0.951366 0.175223 0.447813 0.028 Uiso 1 1 calc R U . . .
C25 C 1.3041(3) 0.0380(2) 0.52173(14) 0.0318(7) Uani 1 1 d . . . . .
H25 H 1.393762 0.002921 0.540552 0.038 Uiso 1 1 calc R U . . .
C26 C 1.2614(4) -0.0184(2) 0.47567(16) 0.0354(7) Uani 1 1 d . . . . .
H26 H 1.321975 -0.092093 0.462854 0.043 Uiso 1 1 calc R U . . .
C40 C 0.4625(3) 1.4644(2) 0.24393(12) 0.0235(5) Uani 1 1 d . . . . .
H40A H 0.432207 1.520012 0.211815 0.035 Uiso 1 1 calc R U . . .
H40B H 0.555713 1.468817 0.258896 0.035 Uiso 1 1 calc R U . . .
H40C H 0.379819 1.478276 0.279756 0.035 Uiso 1 1 calc R U . . .
C11 C 0.7415(3) 0.55780(19) 0.45861(11) 0.0146(4) Uani 1 1 d . . . . .
H11 H 0.848336 0.519367 0.450381 0.018 Uiso 1 1 calc R U . . .
C24 C 1.2152(3) 0.1458(2) 0.54007(13) 0.0243(5) Uani 1 1 d . . . . .
H24 H 1.245654 0.184484 0.571037 0.029 Uiso 1 1 calc R U . . .
C51 C 0.2397(3) 0.8870(2) 0.22907(11) 0.0203(5) Uani 1 1 d . . . . .
C6 C 0.4104(4) 1.0401(2) 0.69453(16) 0.0350(8) Uani 1 1 d . . . . .
H6A H 0.320688 1.065910 0.672020 0.052 Uiso 1 1 calc R U . . .
H6B H 0.474064 1.088314 0.685452 0.052 Uiso 1 1 calc R U . . .
H6C H 0.376517 1.042233 0.740321 0.052 Uiso 1 1 calc R U . . .
C27 C 1.1303(4) 0.0333(2) 0.44852(15) 0.0322(7) Uani 1 1 d . . . . .
H27 H 1.101555 -0.005327 0.416975 0.039 Uiso 1 1 calc R U . . .
C50 C 0.3515(3) 0.9266(2) 0.19083(11) 0.0180(5) Uani 1 1 d . . . . .
C55 C 0.0105(4) 0.9173(3) 0.30470(15) 0.0423(9) Uani 1 1 d . . . . .
H55 H -0.073161 0.966206 0.331652 0.051 Uiso 1 1 calc R U . . .
C54 C 0.0294(4) 0.8055(3) 0.30324(14) 0.0386(8) Uani 1 1 d . . . . .
H54 H -0.040437 0.777598 0.329537 0.046 Uiso 1 1 calc R U . . .
C56 C 0.1125(3) 0.9590(3) 0.26722(14) 0.0321(7) Uani 1 1 d . . . . .
H56 H 0.096327 1.036556 0.267359 0.038 Uiso 1 1 calc R U . . .
C53 C 0.1495(3) 0.7340(3) 0.26366(15) 0.0332(7) Uani 1 1 d . . . . .
H53 H 0.159612 0.657453 0.261445 0.040 Uiso 1 1 calc R U . . .

loop_
_atom_site_aniso_label
_atom_site_aniso_U_11
_atom_site_aniso_U_22
_atom_site_aniso_U_33
_atom_site_aniso_U_23
_atom_site_aniso_U_13
_atom_site_aniso_U_12
Pt1 0.00893(4) 0.01372(4) 0.01158(4) 0.00108(3) -0.00181(3) -0.00281(3)
Pt2 0.01169(4) 0.00967(4) 0.01182(4) -0.00022(3) -0.00241(3) -0.00329(3)
S2 0.0159(2) 0.0145(2) 0.0135(2) -0.00023(19) -0.00518(19) -0.0038(2)
S1 0.0123(2) 0.0212(3) 0.0134(2) -0.0010(2) -0.00034(19) -0.0061(2)
O2 0.0190(8) 0.0249(9) 0.0207(9) -0.0041(7) -0.0068(7) -0.0092(7)
O1 0.0108(8) 0.0375(11) 0.0220(9) -0.0055(8) -0.0006(7) -0.0050(7)
N1 0.0142(9) 0.0153(9) 0.0102(8) 0.0020(7) -0.0041(7) -0.0042(7)
N4 0.0160(9) 0.0119(8) 0.0121(9) -0.0006(7) -0.0012(7) -0.0040(7)
N3 0.0112(8) 0.0103(8) 0.0123(8) -0.0004(7) -0.0022(7) -0.0009(7)
N2 0.0113(8) 0.0118(8) 0.0126(8) 0.0016(7) -0.0025(7) -0.0029(7)
C48 0.0180(11) 0.0159(10) 0.0149(10) 0.0018(8) -0.0026(8) -0.0054(9)
C31 0.0108(9) 0.0111(10) 0.0161(10) 0.0021(8) -0.0031(8) 0.0003(8)
C29 0.0109(9) 0.0104(9) 0.0134(10) -0.0007(7) -0.0032(7) -0.0004(8)
C30 0.0117(10) 0.0118(10) 0.0176(11) -0.0010(8) -0.0031(8) -0.0028(8)
C21 0.0109(9) 0.0185(11) 0.0143(10) 0.0036(8) -0.0039(8) -0.0047(8)
C42 0.0134(10) 0.0145(10) 0.0160(10) 0.0026(8) -0.0022(8) -0.0030(8)
C8 0.0118(10) 0.0149(10) 0.0157(10) -0.0006(8) -0.0036(8) -0.0031(8)
C43 0.0194(11) 0.0138(10) 0.0129(10) -0.0001(8) -0.0016(8) -0.0053(9)
C47 0.0260(13) 0.0178(11) 0.0213(12) 0.0010(9) -0.0058(10) -0.0123(10)
C7 0.0118(10) 0.0130(10) 0.0131(10) -0.0009(8) -0.0010(8) -0.0037(8)
C13 0.0104(9) 0.0124(10) 0.0160(10) 0.0017(8) 0.0013(8) -0.0029(8)
C1 0.0153(10) 0.0167(10) 0.0111(10) 0.0003(8) -0.0039(8) -0.0037(8)
C2 0.0183(11) 0.0195(11) 0.0174(11) -0.0023(9) -0.0061(9) 0.0014(9)
C22 0.0124(10) 0.0200(11) 0.0169(11) 0.0023(9) -0.0027(8) -0.0052(9)
C14 0.0132(10) 0.0176(11) 0.0159(10) 0.0011(8) 0.0012(8) -0.0061(8)
C34 0.0162(11) 0.0182(11) 0.0197(11) 0.0058(9) -0.0034(9) -0.0055(9)
C23 0.0146(10) 0.0182(11) 0.0171(11) 0.0011(9) 0.0014(8) -0.0037(9)
C37 0.0278(12) 0.0136(10) 0.0108(10) -0.0006(8) 0.0037(9) -0.0080(9)
C35 0.0161(10) 0.0138(10) 0.0107(9) 0.0000(8) -0.0002(8) -0.0042(8)
C18 0.0226(13) 0.0419(16) 0.0201(12) 0.0146(11) -0.0105(10) -0.0197(12)
C32 0.0120(10) 0.0164(10) 0.0139(10) 0.0014(8) -0.0049(8) -0.0012(8)
C4 0.0290(13) 0.0196(12) 0.0218(12) 0.0003(10) -0.0122(10) -0.0086(10)
C12 0.0212(12) 0.0216(12) 0.0173(11) 0.0010(9) -0.0076(9) -0.0048(10)
C39 0.0181(11) 0.0159(11) 0.0150(10) 0.0012(8) 0.0020(8) -0.0062(9)
C5 0.0185(11) 0.0209(12) 0.0190(11) 0.0032(9) -0.0083(9) -0.0080(9)
C46 0.0340(14) 0.0139(11) 0.0201(12) -0.0032(9) -0.0004(10) -0.0093(10)
C38 0.0211(11) 0.0140(10) 0.0156(11) -0.0002(8) 0.0048(9) -0.0042(9)
C19 0.0244(13) 0.0240(13) 0.0300(14) 0.0153(11) -0.0118(11) -0.0103(11)
C44 0.0174(11) 0.0163(11) 0.0294(13) -0.0040(10) -0.0002(10) -0.0044(9)
C49 0.0166(10) 0.0143(10) 0.0146(10) -0.0015(8) -0.0061(8) -0.0052(8)
C10 0.0178(11) 0.0153(10) 0.0105(10) 0.0001(8) -0.0012(8) -0.0070(8)
C33 0.0101(9) 0.0142(10) 0.0155(10) -0.0020(8) -0.0039(8) -0.0011(8)
C9 0.0171(10) 0.0119(10) 0.0146(10) 0.0005(8) -0.0043(8) -0.0061(8)
C36 0.0243(12) 0.0150(10) 0.0118(10) -0.0005(8) -0.0007(8) -0.0093(9)
C41 0.0122(10) 0.0146(10) 0.0172(11) 0.0009(8) -0.0064(8) -0.0024(8)
C15 0.0126(10) 0.0209(11) 0.0149(10) 0.0050(9) -0.0025(8) -0.0071(9)
C16 0.0158(11) 0.0236(12) 0.0170(11) 0.0013(9) -0.0022(8) -0.0092(9)
C20 0.0205(12) 0.0210(12) 0.0226(12) 0.0041(9) -0.0076(10) -0.0077(10)
C45 0.0256(13) 0.0160(11) 0.0296(14) -0.0061(10) 0.0060(11) -0.0043(10)
C3 0.0309(14) 0.0176(11) 0.0188(12) -0.0014(9) -0.0124(10) -0.0005(10)
C17 0.0228(12) 0.0346(14) 0.0161(11) 0.0017(10) -0.0045(9) -0.0164(11)
C52 0.0204(12) 0.0275(13) 0.0267(13) 0.0149(11) -0.0087(10) -0.0117(10)
C28 0.0229(12) 0.0239(13) 0.0225(12) -0.0018(10) -0.0007(10) -0.0087(10)
C25 0.0281(14) 0.0242(14) 0.0300(15) 0.0074(11) 0.0005(11) 0.0078(11)
C26 0.0414(18) 0.0153(12) 0.0385(17) -0.0008(11) 0.0103(13) 0.0005(12)
C40 0.0339(14) 0.0155(11) 0.0187(12) -0.0039(9) 0.0060(10) -0.0084(10)
C11 0.0115(10) 0.0172(11) 0.0152(10) -0.0008(8) 0.0006(8) -0.0056(8)
C24 0.0212(12) 0.0239(13) 0.0214(12) 0.0008(10) -0.0043(10) 0.0022(10)
C51 0.0207(12) 0.0336(14) 0.0122(10) 0.0033(10) -0.0066(9) -0.0149(10)
C6 0.0396(17) 0.0202(13) 0.0411(17) -0.0092(12) -0.0235(14) 0.0038(12)
C27 0.0384(17) 0.0266(14) 0.0308(15) -0.0086(12) 0.0041(12) -0.0124(13)
C50 0.0225(12) 0.0199(11) 0.0144(10) 0.0017(9) -0.0078(9) -0.0088(9)
C55 0.0283(15) 0.077(3) 0.0308(16) -0.0192(17) 0.0071(12) -0.0336(17)
C54 0.0277(15) 0.078(3) 0.0237(14) 0.0153(15) -0.0080(12) -0.0342(17)
C56 0.0280(14) 0.0455(18) 0.0294(15) -0.0124(13) 0.0012(11) -0.0227(13)
C53 0.0297(15) 0.0404(17) 0.0413(17) 0.0286(14) -0.0204(13) -0.0223(13)

loop_
_atom_type_symbol
_atom_type_description
_atom_type_scat_dispersion_real
_atom_type_scat_dispersion_imag
_atom_type_scat_source
C C 0.0033 0.0016 'International Tables Vol C Tables 4.2.6.8 and 6.1.1.4'
H H 0.0000 0.0000 'International Tables Vol C Tables 4.2.6.8 and 6.1.1.4'
N N 0.0061 0.0033 'International Tables Vol C Tables 4.2.6.8 and 6.1.1.4'
O O 0.0106 0.0060 'International Tables Vol C Tables 4.2.6.8 and 6.1.1.4'
S S 0.1246 0.1234 'International Tables Vol C Tables 4.2.6.8 and 6.1.1.4'
Pt Pt -1.7033 8.3905 'International Tables Vol C Tables 4.2.6.8 and 6.1.1.4'

loop_
_geom_angle_atom_site_label_1
_geom_angle_atom_site_label_2
_geom_angle_atom_site_label_3
_geom_angle
_geom_angle_site_symmetry_1
_geom_angle_site_symmetry_3
_geom_angle_publ_flag
N2 Pt1 N1 88.15(7) . . ?
C21 Pt1 N1 178.58(8) . . ?
C21 Pt1 N2 90.61(8) . . ?
C21 Pt1 C13 89.37(9) . . ?
C13 Pt1 N1 91.85(8) . . ?
C13 Pt1 N2 178.23(8) . . ?
N4 Pt2 N3 87.98(7) . . ?
C49 Pt2 N4 91.02(8) . . ?
C49 Pt2 N3 177.75(8) . . ?
C49 Pt2 C41 88.78(10) . . ?
C41 Pt2 N4 177.61(8) . . ?
C41 Pt2 N3 92.14(9) . . ?
O2 S2 C29 106.42(11) . . ?
O2 S2 C35 105.87(10) . . ?
C29 S2 C35 94.02(10) . . ?
O1 S1 C7 106.85(10) . . ?
O1 S1 C1 106.01(11) . . ?
C7 S1 C1 94.89(11) . . ?
C1 N1 Pt1 120.38(15) . . ?
C1 N1 C5 116.8(2) . . ?
C5 N1 Pt1 122.78(16) . . ?
C35 N4 Pt2 120.92(15) . . ?
C35 N4 C39 117.11(19) . . ?
C39 N4 Pt2 121.66(16) . . ?
C29 N3 Pt2 121.37(15) . . ?
C29 N3 C33 117.0(2) . . ?
C33 N3 Pt2 121.18(15) . . ?
C7 N2 Pt1 120.83(15) . . ?
C7 N2 C11 117.25(19) . . ?
C11 N2 Pt1 121.69(15) . . ?
C43 C48 H48 119.6 . . ?
C47 C48 H48 119.6 . . ?
C47 C48 C43 120.8(2) . . ?
C30 C31 C34 122.2(2) . . ?
C32 C31 C30 117.0(2) . . ?
C32 C31 C34 120.9(2) . . ?
N3 C29 S2 115.56(17) . . ?
N3 C29 C30 124.7(2) . . ?
C30 C29 S2 119.67(16) . . ?
C31 C30 H30 120.8 . . ?
C29 C30 C31 118.3(2) . . ?
C29 C30 H30 120.8 . . ?
C22 C21 Pt1 178.0(2) . . ?
C41 C42 C43 176.0(3) . . ?
C7 C8 H8 121.0 . . ?
C7 C8 C9 118.1(2) . . ?
C9 C8 H8 121.0 . . ?
C48 C43 C42 120.5(2) . . ?
C44 C43 C48 118.3(2) . . ?
C44 C43 C42 121.2(2) . . ?
C48 C47 H47 119.9 . . ?
C48 C47 C46 120.3(2) . . ?
C46 C47 H47 119.9 . . ?
N2 C7 S1 115.47(16) . . ?
N2 C7 C8 124.8(2) . . ?
C8 C7 S1 119.61(17) . . ?
C14 C13 Pt1 179.1(2) . . ?
N1 C1 S1 116.25(17) . . ?
N1 C1 C2 124.8(2) . . ?
C2 C1 S1 118.85(18) . . ?
C1 C2 H2 120.8 . . ?
C1 C2 C3 118.4(2) . . ?
C3 C2 H2 120.8 . . ?
C21 C22 C23 174.8(3) . . ?
C13 C14 C15 176.8(3) . . ?
C31 C34 H34A 109.5 . . ?
C31 C34 H34B 109.5 . . ?
C31 C34 H34C 109.5 . . ?
H34A C34 H34B 109.5 . . ?
H34A C34 H34C 109.5 . . ?
H34B C34 H34C 109.5 . . ?
C28 C23 C22 122.3(2) . . ?
C28 C23 C24 118.4(2) . . ?
C24 C23 C22 119.4(2) . . ?
C38 C37 C36 117.5(2) . . ?
C38 C37 C40 121.4(2) . . ?
C36 C37 C40 121.0(2) . . ?
N4 C35 S2 116.82(16) . . ?
N4 C35 C36 124.6(2) . . ?
C36 C35 S2 118.58(18) . . ?
C19 C18 H18 120.1 . . ?
C17 C18 H18 120.1 . . ?
C17 C18 C19 119.9(2) . . ?
C31 C32 H32 119.4 . . ?
C33 C32 C31 121.1(2) . . ?
C33 C32 H32 119.4 . . ?
C5 C4 H4 119.5 . . ?
C5 C4 C3 121.0(2) . . ?
C3 C4 H4 119.5 . . ?
H12A C12 H12B 109.5 . . ?
H12A C12 H12C 109.5 . . ?
H12B C12 H12C 109.5 . . ?
C9 C12 H12A 109.5 . . ?
C9 C12 H12B 109.5 . . ?
C9 C12 H12C 109.5 . . ?
N4 C39 H39 119.2 . . ?
N4 C39 C38 121.7(2) . . ?
C38 C39 H39 119.2 . . ?
N1 C5 C4 121.9(2) . . ?
N1 C5 H5 119.0 . . ?
C4 C5 H5 119.0 . . ?
C47 C46 H46 120.2 . . ?
C45 C46 C47 119.7(2) . . ?
C45 C46 H46 120.2 . . ?
C37 C38 H38 119.8 . . ?
C39 C38 C37 120.5(2) . . ?
C39 C38 H38 119.8 . . ?
C18 C19 H19 120.1 . . ?
C18 C19 C20 119.9(2) . . ?
C20 C19 H19 120.1 . . ?
C43 C44 H44 119.7 . . ?
C45 C44 C43 120.6(2) . . ?
C45 C44 H44 119.7 . . ?
C50 C49 Pt2 177.2(2) . . ?
C9 C10 H10 119.6 . . ?
C11 C10 H10 119.6 . . ?
C11 C10 C9 120.8(2) . . ?
N3 C33 C32 121.8(2) . . ?
N3 C33 H33 119.1 . . ?
C32 C33 H33 119.1 . . ?
C8 C9 C12 120.7(2) . . ?
C10 C9 C8 117.3(2) . . ?
C10 C9 C12 122.0(2) . . ?
C37 C36 H36 120.7 . . ?
C35 C36 C37 118.6(2) . . ?
C35 C36 H36 120.7 . . ?
C42 C41 Pt2 176.8(2) . . ?
C16 C15 C14 121.4(2) . . ?
C16 C15 C20 118.2(2) . . ?
C20 C15 C14 120.4(2) . . ?
C15 C16 H16 119.8 . . ?
C17 C16 C15 120.3(2) . . ?
C17 C16 H16 119.8 . . ?
C19 C20 C15 120.9(2) . . ?
C19 C20 H20 119.5 . . ?
C15 C20 H20 119.5 . . ?
C46 C45 C44 120.4(2) . . ?
C46 C45 H45 119.8 . . ?
C44 C45 H45 119.8 . . ?
C2 C3 C6 121.3(2) . . ?
C4 C3 C2 117.1(2) . . ?
C4 C3 C6 121.6(2) . . ?
C18 C17 C16 120.8(2) . . ?
C18 C17 H17 119.6 . . ?
C16 C17 H17 119.6 . . ?
C51 C52 H52 120.0 . . ?
C53 C52 H52 120.0 . . ?
C53 C52 C51 120.0(3) . . ?
C23 C28 H28 119.8 . . ?
C27 C28 C23 120.4(3) . . ?
C27 C28 H28 119.8 . . ?
C26 C25 H25 120.1 . . ?
C24 C25 H25 120.1 . . ?
C24 C25 C26 119.7(3) . . ?
C25 C26 H26 120.1 . . ?
C27 C26 C25 119.8(3) . . ?
C27 C26 H26 120.1 . . ?
C37 C40 H40A 109.5 . . ?
C37 C40 H40B 109.5 . . ?
C37 C40 H40C 109.5 . . ?
H40A C40 H40B 109.5 . . ?
H40A C40 H40C 109.5 . . ?
H40B C40 H40C 109.5 . . ?
N2 C11 C10 121.7(2) . . ?
N2 C11 H11 119.2 . . ?
C10 C11 H11 119.2 . . ?
C23 C24 H24 119.5 . . ?
C25 C24 C23 121.0(3) . . ?
C25 C24 H24 119.5 . . ?
C52 C51 C50 119.3(2) . . ?
C52 C51 C56 118.8(3) . . ?
C56 C51 C50 121.9(3) . . ?
C3 C6 H6A 109.5 . . ?
C3 C6 H6B 109.5 . . ?
C3 C6 H6C 109.5 . . ?
H6A C6 H6B 109.5 . . ?
H6A C6 H6C 109.5 . . ?
H6B C6 H6C 109.5 . . ?
C28 C27 C26 120.6(3) . . ?
C28 C27 H27 119.7 . . ?
C26 C27 H27 119.7 . . ?
C49 C50 C51 175.9(3) . . ?
C54 C55 H55 119.7 . . ?
C54 C55 C56 120.6(3) . . ?
C56 C55 H55 119.7 . . ?
C55 C54 H54 119.9 . . ?
C55 C54 C53 120.1(3) . . ?
C53 C54 H54 119.9 . . ?
C51 C56 H56 120.0 . . ?
C55 C56 C51 120.1(3) . . ?
C55 C56 H56 120.0 . . ?
C52 C53 H53 119.9 . . ?
C54 C53 C52 120.3(3) . . ?
C54 C53 H53 119.9 . . ?

loop_
_geom_bond_atom_site_label_1
_geom_bond_atom_site_label_2
_geom_bond_distance
_geom_bond_site_symmetry_2
_geom_bond_publ_flag
Pt1 N1 2.0873(19) . ?
Pt1 N2 2.0843(18) . ?
Pt1 C21 1.952(2) . ?
Pt1 C13 1.964(2) . ?
Pt2 N4 2.0806(18) . ?
Pt2 N3 2.087(2) . ?
Pt2 C49 1.955(2) . ?
Pt2 C41 1.962(2) . ?
S2 O2 1.4887(18) . ?
S2 C29 1.811(2) . ?
S2 C35 1.814(2) . ?
S1 O1 1.4839(18) . ?
S1 C7 1.810(2) . ?
S1 C1 1.811(2) . ?
N1 C1 1.342(3) . ?
N1 C5 1.353(3) . ?
N4 C35 1.339(3) . ?
N4 C39 1.357(3) . ?
N3 C29 1.347(3) . ?
N3 C33 1.351(3) . ?
N2 C7 1.346(3) . ?
N2 C11 1.348(3) . ?
C48 H48 0.9500 . ?
C48 C43 1.403(3) . ?
C48 C47 1.384(3) . ?
C31 C30 1.405(3) . ?
C31 C34 1.497(3) . ?
C31 C32 1.396(3) . ?
C29 C30 1.379(3) . ?
C30 H30 0.9500 . ?
C21 C22 1.201(3) . ?
C42 C43 1.446(3) . ?
C42 C41 1.199(3) . ?
C8 H8 0.9500 . ?
C8 C7 1.378(3) . ?
C8 C9 1.405(3) . ?
C43 C44 1.400(3) . ?
C47 H47 0.9500 . ?
C47 C46 1.388(4) . ?
C13 C14 1.202(3) . ?
C1 C2 1.378(3) . ?
C2 H2 0.9500 . ?
C2 C3 1.400(4) . ?
C22 C23 1.439(3) . ?
C14 C15 1.446(3) . ?
C34 H34A 0.9800 . ?
C34 H34B 0.9800 . ?
C34 H34C 0.9800 . ?
C23 C28 1.401(3) . ?
C23 C24 1.403(3) . ?
C37 C38 1.392(4) . ?
C37 C36 1.393(3) . ?
C37 C40 1.504(3) . ?
C35 C36 1.373(3) . ?
C18 H18 0.9500 . ?
C18 C19 1.388(4) . ?
C18 C17 1.384(4) . ?
C32 H32 0.9500 . ?
C32 C33 1.381(3) . ?
C4 H4 0.9500 . ?
C4 C5 1.381(3) . ?
C4 C3 1.389(4) . ?
C12 H12A 0.9800 . ?
C12 H12B 0.9800 . ?
C12 H12C 0.9800 . ?
C12 C9 1.496(3) . ?
C39 H39 0.9500 . ?
C39 C38 1.386(3) . ?
C5 H5 0.9500 . ?
C46 H46 0.9500 . ?
C46 C45 1.386(4) . ?
C38 H38 0.9500 . ?
C19 H19 0.9500 . ?
C19 C20 1.397(3) . ?
C44 H44 0.9500 . ?
C44 C45 1.390(3) . ?
C49 C50 1.202(4) . ?
C10 H10 0.9500 . ?
C10 C9 1.395(3) . ?
C10 C11 1.390(3) . ?
C33 H33 0.9500 . ?
C36 H36 0.9500 . ?
C15 C16 1.403(3) . ?
C15 C20 1.409(3) . ?
C16 H16 0.9500 . ?
C16 C17 1.396(3) . ?
C20 H20 0.9500 . ?
C45 H45 0.9500 . ?
C3 C6 1.504(4) . ?
C17 H17 0.9500 . ?
C52 H52 0.9500 . ?
C52 C51 1.403(4) . ?
C52 C53 1.395(4) . ?
C28 H28 0.9500 . ?
C28 C27 1.385(4) . ?
C25 H25 0.9500 . ?
C25 C26 1.391(5) . ?
C25 C24 1.387(4) . ?
C26 H26 0.9500 . ?
C26 C27 1.386(5) . ?
C40 H40A 0.9800 . ?
C40 H40B 0.9800 . ?
C40 H40C 0.9800 . ?
C11 H11 0.9500 . ?
C24 H24 0.9500 . ?
C51 C50 1.446(4) . ?
C51 C56 1.403(4) . ?
C6 H6A 0.9800 . ?
C6 H6B 0.9800 . ?
C6 H6C 0.9800 . ?
C27 H27 0.9500 . ?
C55 H55 0.9500 . ?
C55 C54 1.379(5) . ?
C55 C56 1.385(4) . ?
C54 H54 0.9500 . ?
C54 C53 1.380(5) . ?
C56 H56 0.9500 . ?
C53 H53 0.9500 . ?

loop_
_geom_torsion_atom_site_label_1
_geom_torsion_atom_site_label_2
_geom_torsion_atom_site_label_3
_geom_torsion_atom_site_label_4
_geom_torsion
_geom_torsion_site_symmetry_1
_geom_torsion_site_symmetry_2
_geom_torsion_site_symmetry_3
_geom_torsion_site_symmetry_4
_geom_torsion_publ_flag
Pt1 N1 C1 S1 6.8(2) . . . . ?
Pt1 N1 C1 C2 -176.77(19) . . . . ?
Pt1 N1 C5 C4 176.75(19) . . . . ?
Pt1 N2 C7 S1 -10.1(2) . . . . ?
Pt1 N2 C7 C8 173.41(18) . . . . ?
Pt1 N2 C11 C10 -172.26(17) . . . . ?
Pt2 N4 C35 S2 -7.2(2) . . . . ?
Pt2 N4 C35 C36 174.05(18) . . . . ?
Pt2 N4 C39 C38 -172.60(18) . . . . ?
Pt2 N3 C29 S2 12.2(2) . . . . ?
Pt2 N3 C29 C30 -171.15(16) . . . . ?
Pt2 N3 C33 C32 170.57(16) . . . . ?
S2 C29 C30 C31 177.02(16) . . . . ?
S2 C35 C36 C37 178.63(18) . . . . ?
S1 C1 C2 C3 176.57(19) . . . . ?
O2 S2 C29 N3 -176.72(16) . . . . ?
O2 S2 C29 C30 6.5(2) . . . . ?
O2 S2 C35 N4 174.73(17) . . . . ?
O2 S2 C35 C36 -6.5(2) . . . . ?
O1 S1 C7 N2 176.59(17) . . . . ?
O1 S1 C7 C8 -6.7(2) . . . . ?
O1 S1 C1 N1 -175.58(17) . . . . ?
O1 S1 C1 C2 7.8(2) . . . . ?
N1 C1 C2 C3 0.3(4) . . . . ?
N4 C35 C36 C37 -2.6(4) . . . . ?
N4 C39 C38 C37 -0.1(4) . . . . ?
N3 C29 C30 C31 0.5(3) . . . . ?
C48 C43 C44 C45 -0.8(4) . . . . ?
C48 C47 C46 C45 -1.6(4) . . . . ?
C31 C32 C33 N3 0.7(3) . . . . ?
C29 S2 C35 N4 66.39(19) . . . . ?
C29 S2 C35 C36 -114.8(2) . . . . ?
C29 N3 C33 C32 -2.2(3) . . . . ?
C30 C31 C32 C33 1.5(3) . . . . ?
C42 C43 C44 C45 176.9(2) . . . . ?
C43 C48 C47 C46 0.9(4) . . . . ?
C43 C44 C45 C46 0.2(4) . . . . ?
C47 C48 C43 C42 -177.5(2) . . . . ?
C47 C48 C43 C44 0.3(4) . . . . ?
C47 C46 C45 C44 1.0(4) . . . . ?
C7 S1 C1 N1 -66.48(19) . . . . ?
C7 S1 C1 C2 116.9(2) . . . . ?
C7 N2 C11 C10 2.2(3) . . . . ?
C7 C8 C9 C12 -178.4(2) . . . . ?
C7 C8 C9 C10 2.7(3) . . . . ?
C1 S1 C7 N2 68.21(18) . . . . ?
C1 S1 C7 C8 -115.1(2) . . . . ?
C1 N1 C5 C4 -0.3(4) . . . . ?
C1 C2 C3 C4 -0.9(4) . . . . ?
C1 C2 C3 C6 179.4(3) . . . . ?
C22 C23 C28 C27 -177.2(3) . . . . ?
C22 C23 C24 C25 176.9(3) . . . . ?
C14 C15 C16 C17 178.3(2) . . . . ?
C14 C15 C20 C19 -178.1(2) . . . . ?
C34 C31 C30 C29 179.4(2) . . . . ?
C34 C31 C32 C33 -179.9(2) . . . . ?
C23 C28 C27 C26 -0.3(5) . . . . ?
C35 S2 C29 N3 -68.87(17) . . . . ?
C35 S2 C29 C30 114.33(19) . . . . ?
C35 N4 C39 C38 1.1(3) . . . . ?
C18 C19 C20 C15 -0.2(4) . . . . ?
C32 C31 C30 C29 -2.0(3) . . . . ?
C39 N4 C35 S2 179.02(17) . . . . ?
C39 N4 C35 C36 0.3(3) . . . . ?
C5 N1 C1 S1 -176.02(17) . . . . ?
C5 N1 C1 C2 0.4(3) . . . . ?
C5 C4 C3 C2 1.0(4) . . . . ?
C5 C4 C3 C6 -179.4(3) . . . . ?
C38 C37 C36 C35 3.5(3) . . . . ?
C19 C18 C17 C16 0.9(4) . . . . ?
C33 N3 C29 S2 -175.02(15) . . . . ?
C33 N3 C29 C30 1.6(3) . . . . ?
C9 C8 C7 S1 -177.76(17) . . . . ?
C9 C8 C7 N2 -1.4(4) . . . . ?
C9 C10 C11 N2 -0.8(4) . . . . ?
C36 C37 C38 C39 -2.2(4) . . . . ?
C15 C16 C17 C18 -0.2(4) . . . . ?
C16 C15 C20 C19 0.9(4) . . . . ?
C20 C15 C16 C17 -0.7(4) . . . . ?
C3 C4 C5 N1 -0.4(4) . . . . ?
C17 C18 C19 C20 -0.7(4) . . . . ?
C52 C51 C56 C55 3.7(4) . . . . ?
C28 C23 C24 C25 -1.5(4) . . . . ?
C25 C26 C27 C28 -0.2(5) . . . . ?
C26 C25 C24 C23 1.0(5) . . . . ?
C40 C37 C38 C39 175.6(2) . . . . ?
C40 C37 C36 C35 -174.4(2) . . . . ?
C11 N2 C7 S1 175.38(16) . . . . ?
C11 N2 C7 C8 -1.1(3) . . . . ?
C11 C10 C9 C8 -1.7(3) . . . . ?
C11 C10 C9 C12 179.4(2) . . . . ?
C24 C23 C28 C27 1.1(4) . . . . ?
C24 C25 C26 C27 -0.2(5) . . . . ?
C51 C52 C53 C54 -1.4(4) . . . . ?
C50 C51 C56 C55 -178.0(3) . . . . ?
C55 C54 C53 C52 2.7(4) . . . . ?
C54 C55 C56 C51 -2.4(5) . . . . ?
C56 C55 C54 C53 -0.8(5) . . . . ?
C53 C52 C51 C50 179.8(2) . . . . ?
C53 C52 C51 C56 -1.8(4) . . . . ?
